data_4000626
loop_
_publ_author_name
'Mart\'in-Sede\~no, M. C.'
'Marrero-L\'opez, D.'
'Losilla, E. R.'
'Le\'on-Reina, L.'
'Bruque, S.'
'N\'u\~nez, P.'
'Aranda, M. A. G.'

_publ_section_title
;
 Structural and electrical investigation of oxide ion and proton conducting
 titanium cuspidines
;
_journal_coden_ASTM CMATEX
_journal_issue 24
_journal_name_full 'Chemistry of Materials'
_journal_page_first 5989
_journal_page_last 5998
_journal_paper_doi 10.1021/cm051117v
_journal_volume 17
_journal_year 2005
_chemical_formula_sum 'Ga0.25 La O2.37 Ti0.25'
_chemical_formula_weight 206.18
_space_group_crystal_system monoclinic
_space_group_IT_number 14
_space_group_name_Hall '-P 2ybc'
_space_group_name_H-M_alt 'P 1 21/c 1'
_audit_author_name 'Aranda, M. A. G.'
_audit_creation_date 2005-05-05T17:34
_audit_creation_method 'from EXP file using GSAS2CIF'
_audit_update_record ' 2005-05-05T17:34  Initial CIF as created by GSAS2CIF'
_cell_angle_alpha 90.0
_cell_angle_beta 109.788(8)
_cell_angle_gamma 90.0
_cell_formula_units_Z 16
_cell_length_a 8.00474(33)
_cell_length_b 11.1123(5)
_cell_length_c 11.8456(8)
_cell_volume 991.46(11)
_computing_structure_refinement GSAS
_diffrn_radiation_probe neutron
_diffrn_radiation_wavelength 1.880348
_exptl_absorpt_correction_T_max 1.00000
_exptl_absorpt_correction_T_min 1.00000
_exptl_absorpt_process_details
;   GSAS Absorption/surface roughness correction: function number 0
 No correction is applied.
;
_pd_block_id 2005-05-05T17:34|La4(Ga10Ti10O75)O2_1073K|M.A.G.Aranda|HRPT_1073K
_pd_calc_method 'Rietveld Refinement'
_pd_meas_2theta_range_inc 0.1
_pd_meas_2theta_range_max 164.55
_pd_meas_2theta_range_min 4.55
_pd_phase_name 'from C:/Rietveld/Mcarmen/Serie_La2TiO5/La4Ga1Ti1O9.5/TI1P21N.EXP'
_pd_proc_2theta_range_inc 0.1
_pd_proc_2theta_range_max 164.6449
_pd_proc_2theta_range_min 4.6449
_pd_proc_info_datetime 2005-05-05T17:34:42
_pd_proc_ls_background_function
;   GSAS Background function number 7 with 20 terms.
 Linear interpolation
      1:    1058.79     2:    1098.24     3:    1140.00     4:    1258.50    
      5:    1261.31     6:    1379.63     7:    1502.98     8:    1400.62    
      9:    1318.54    10:    1396.02    11:    1466.15    12:    1517.39    
     13:    1574.89    14:    1566.56    15:    1621.89    16:    1574.25    
     17:    1624.78    18:    1628.07    19:    1616.03    20:    1733.63    
;
_pd_proc_ls_peak_cutoff 0.00500
_pd_proc_ls_profile_function
;
 CW Profile function number 2 with  18 terms
 Profile coefficients for Simpson's rule integration of pseudovoigt function
 C.J. Howard (1982). J. Appl. Cryst.,15,615-620.
 P. Thompson, D.E. Cox & J.B. Hastings (1987). J. Appl. Cryst.,20,79-83.
 #1(GU)   =  236.945 #2(GV)   = -668.442 #3(GW)   =  598.292
 #4(LX)   =    0.000 #5(LY)   =   12.858 #6(trns) =    0.000
 #7(asym) =   0.7028 #8(shft) =   0.0000 #9(GP)   =    0.000
 #10(stec)=     0.00 #11(ptec)=     0.00 #12(sfec)=     0.00
 #13(L11) =    0.000 #14(L22) =    0.000 #15(L33) =    0.000
 #16(L12) =    0.000 #17(L13) =    0.000 #18(L23) =    0.000
 Peak tails are ignored  where the intensity is below 0.0050 times the peak
   Aniso. broadening axis   0.0   0.0   1.0
;
_pd_proc_ls_prof_R_factor 0.0259
_pd_proc_ls_prof_wR_expected 0.0230
_pd_proc_ls_prof_wR_factor 0.0328
_refine_ls_goodness_of_fit_all 1.48
_refine_ls_matrix_type full
_refine_ls_number_parameters 97
_refine_ls_number_restraints 0
_refine_ls_R_Fsqd_factor 0.04019
_refine_ls_shift/su_max 0.03
_refine_ls_shift/su_mean 0.01
_reflns_d_resolution_high 0.960
_reflns_d_resolution_low 7.870
_reflns_limit_h_max 8
_reflns_limit_h_min 0
_reflns_limit_k_max 11
_reflns_limit_k_min 0
_reflns_limit_l_max 11
_reflns_limit_l_min -12
_reflns_number_total 1173
_cod_depositor_comments
;
The following automatic conversions were performed:
'_geom_bond_publ_flag' value 'N' changed to 'n' according to
'/home/saulius/struct/CIF-dictionaries/cif_core.dic' dictionary named
'cif_core.dic' version 2.4.1 from 2010-06-29 (255 times).

Automatic conversion script
Id: cif_fix_enum 1527 2010-12-29 10:47:43Z saulius 
;
_cod_original_sg_symbol_H-M 'P 21/c'
_cod_database_code 4000626
_gsas_exptl_extinct_corr_t_min 1.00000
_gsas_exptl_extinct_corr_t_max 1.00000

loop_
_space_group_symop_id
_space_group_symop_operation_xyz
1 +x,+y,+z
2 -x,+y+1/2,-z+1/2
-1 -x,-y,-z
-2 +x,-y+1/2,+z+1/2

loop_
_atom_site_type_symbol
_atom_site_label
_atom_site_fract_x
_atom_site_fract_y
_atom_site_fract_z
_atom_site_occupancy
_atom_site_thermal_displace_type
_atom_site_U_iso_or_equiv
_atom_site_symmetry_multiplicity
Ga Ga1 0.144(5) 0.195(4) 0.132(4) 0.492(30) Uiso -0.002(17) 4
Ga Ga2 0.720(6) 0.164(4) 0.114(4) 0.508(30) Uiso 0.012(17) 4
La La1 0.5222(32) 0.0913(12) 0.7944(11) 1.0 Uiso 0.0170(32) 4
La La2 0.025(4) 0.0916(13) 0.7981(14) 1.0 Uiso 0.032(4) 4
La La3 0.3365(34) 0.1284(16) 0.4210(12) 1.0 Uiso 0.026(4) 4
La La4 0.8436(30) 0.1292(16) 0.4335(11) 1.0 Uiso 0.0134(31) 4
O O1 0.753(4) 0.2192(15) 0.7650(16) 1.0 Uiso 0.015(5) 4
O O2 0.241(4) 0.2177(21) 0.7547(19) 1.0 Uiso 0.044(9) 4
O O3 0.212(5) 0.0378(18) 0.1849(13) 1.0 Uiso 0.031(5) 4
O O4 0.110(4) 0.2363(18) 0.9657(16) 1.0 Uiso 0.023(5) 4
O O5 0.431(6) 0.2106(19) 0.1183(19) 0.80(5) Uiso 0.030(4) 4
O O6 0.616(6) 0.2287(25) 0.9751(20) 1.0 Uiso 0.057(9) 4
O O7 0.691(5) 0.0377(19) 0.1556(13) 1.0 Uiso 0.042(6) 4
O O8 0.058(4) -0.0045(19) 0.3936(19) 1.0 Uiso 0.027(6) 4
O O9 0.576(4) 0.0080(18) 0.3994(16) 1.0 Uiso 0.018(5) 4
Ti Ti1 0.144(5) 0.195(4) 0.132(4) 0.508(30) Uiso -0.002(17) 4
Ti Ti2 0.720(6) 0.164(4) 0.114(4) 0.492(30) Uiso 0.012(17) 4
O O10 0.058(8) 0.7464(24) 0.3719(22) 0.66(5) Uiso 0.030(4) 4

loop_
_atom_type_symbol
_atom_type_number_in_cell
_atom_type_scat_length_neutron
_atom_type_scat_source
Ga 4.0 0.7288 International_Tables_Vol_C
La 16.0 0.8240 International_Tables_Vol_C
O 37.872 0.5803 International_Tables_Vol_C
Ti 4.0 -0.3438 International_Tables_Vol_C

loop_
_geom_angle_atom_site_label_1
_geom_angle_atom_site_label_2
_geom_angle_atom_site_label_3
_geom_angle
_geom_angle_site_symmetry_1
_geom_angle_site_symmetry_2
_geom_angle_site_symmetry_3
_geom_angle_publ_flag
O2 Ga1 O3 104.3(22) -2_565 . 1_555 n
O2 Ga1 O4 126.4(25) -2_565 . 1_554 n
O2 Ga1 O5 81.0(18) -2_565 . 1_555 n
O2 Ga1 O10 88.9(25) -2_565 . 2_545 n
O3 Ga1 O4 119.2(24) 1_555 . 1_554 n
O3 Ga1 O5 85.0(18) 1_555 . 1_555 n
O3 Ga1 O10 119.3(27) 1_555 . 2_545 n
O4 Ga1 O5 73.7(17) 1_554 . 1_555 n
O4 Ga1 O10 95.2(22) 1_554 . 2_545 n
O5 Ga1 O10 155.4(27) 1_555 . 2_545 n
O1 Ga2 O5 72.6(16) -2_565 . 1_555 n
O1 Ga2 O6 115.2(25) -2_565 . 1_554 n
O1 Ga2 O7 106.1(25) -2_565 . 1_555 n
O1 Ga2 O10 78.0(22) -2_565 . 2_645 n
O5 Ga2 O6 76.9(22) 1_555 . 1_554 n
O5 Ga2 O7 86.7(24) 1_555 . 1_555 n
O5 Ga2 O10 139.1(28) 1_555 . 2_645 n
O6 Ga2 O7 128(4) 1_554 . 1_555 n
O6 Ga2 O10 90.9(24) 1_554 . 2_645 n
O7 Ga2 O10 129.1(30) 1_555 . 2_645 n
O1 La1 O2 108.4(9) 1_555 . 1_555 n
O1 La1 O3 71.9(11) 1_555 . -1_656 n
O1 La1 O5 58.9(10) 1_555 . -2_566 n
O1 La1 O6 75.4(11) 1_555 . 1_555 n
O1 La1 O7 174.4(9) 1_555 . -1_656 n
O1 La1 O9 98.5(11) 1_555 . -1_656 n
O2 La1 O3 175.2(8) 1_555 . -1_656 n
O2 La1 O5 58.0(11) 1_555 . -2_566 n
O2 La1 O6 79.3(12) 1_555 . 1_555 n
O2 La1 O7 73.9(13) 1_555 . -1_656 n
O2 La1 O9 95.3(10) 1_555 . -1_656 n
O3 La1 O5 119.6(13) -1_656 . -2_566 n
O3 La1 O6 105.3(12) -1_656 . 1_555 n
O3 La1 O7 106.2(10) -1_656 . -1_656 n
O3 La1 O9 79.9(10) -1_656 . -1_656 n
O5 La1 O6 94.6(8) -2_566 . 1_555 n
O5 La1 O7 125.6(15) -2_566 . -1_656 n
O5 La1 O9 75.3(7) -2_566 . -1_656 n
O6 La1 O7 100.4(12) 1_555 . -1_656 n
O6 La1 O9 169.9(10) 1_555 . -1_656 n
O7 La1 O9 86.2(9) -1_656 . -1_656 n
O1 La2 O2 106.5(10) 1_455 . 1_555 n
O1 La2 O3 72.0(13) 1_455 . -1_556 n
O1 La2 O4 75.4(10) 1_455 . 1_555 n
O1 La2 O7 176.9(9) 1_455 . -1_656 n
O1 La2 O8 97.8(11) 1_455 . -1_556 n
O1 La2 O10 60.7(15) 1_455 . -1_566 n
O2 La2 O3 172.9(9) 1_555 . -1_556 n
O2 La2 O4 76.6(10) 1_555 . 1_555 n
O2 La2 O7 74.1(13) 1_555 . -1_656 n
O2 La2 O8 91.2(11) 1_555 . -1_556 n
O2 La2 O10 56.6(16) 1_555 . -1_566 n
O3 La2 O4 109.3(12) -1_556 . 1_555 n
O3 La2 O7 107.8(10) -1_556 . -1_656 n
O3 La2 O8 82.2(10) -1_556 . -1_556 n
O3 La2 O10 117.9(20) -1_556 . -1_566 n
O4 La2 O7 101.9(12) 1_555 . -1_656 n
O4 La2 O8 163.4(10) 1_555 . -1_556 n
O4 La2 O10 95.7(9) 1_555 . -1_566 n
O7 La2 O8 85.2(10) -1_656 . -1_556 n
O7 La2 O10 121.5(20) -1_656 . -1_566 n
O8 La2 O10 67.9(8) -1_556 . -1_566 n
O2 La3 O3 63.6(8) -2_565 . 1_555 n
O2 La3 O4 73.3(9) -2_565 . -2_565 n
O2 La3 O5 98.2(8) -2_565 . -2_566 n
O2 La3 O6 77.9(10) -2_565 . -2_565 n
O2 La3 O8 105.4(11) -2_565 . 1_555 n
O2 La3 O9 109.5(12) -2_565 . 1_555 n
O2 La3 O9 173.8(12) -2_565 . -1_656 n
O3 La3 O4 112.3(11) 1_555 . -2_565 n
O3 La3 O5 161.7(10) 1_555 . -2_566 n
O3 La3 O6 116.2(12) 1_555 . -2_565 n
O3 La3 O8 70.9(10) 1_555 . 1_555 n
O3 La3 O9 74.0(9) 1_555 . 1_555 n
O3 La3 O9 121.9(10) 1_555 . -1_656 n
O4 La3 O5 57.7(11) -2_565 . -2_566 n
O4 La3 O6 101.4(10) -2_565 . -2_565 n
O4 La3 O8 73.8(11) -2_565 . 1_555 n
O4 La3 O9 173.5(10) -2_565 . 1_555 n
O4 La3 O9 101.2(12) -2_565 . -1_656 n
O5 La3 O6 56.8(12) -2_566 . -2_565 n
O5 La3 O8 116.1(13) -2_566 . 1_555 n
O5 La3 O9 115.8(13) -2_566 . 1_555 n
O5 La3 O9 76.3(8) -2_566 . -1_656 n
O6 La3 O8 172.8(11) -2_565 . 1_555 n
O6 La3 O9 73.8(12) -2_565 . 1_555 n
O6 La3 O9 100.8(11) -2_565 . -1_656 n
O8 La3 O9 110.4(8) 1_555 . 1_555 n
O8 La3 O9 75.2(12) 1_555 . -1_656 n
O9 La3 O9 75.7(11) 1_555 . -1_656 n
O1 La4 O4 74.1(9) -2_565 . -2_665 n
O1 La4 O6 73.2(9) -2_565 . -2_565 n
O1 La4 O8 106.6(10) -2_565 . 1_655 n
O1 La4 O8 173.7(11) -2_565 . -1_656 n
O1 La4 O9 103.7(11) -2_565 . 1_555 n
O1 La4 O10 105.6(10) -2_565 . -1_666 n
O4 La4 O6 102.9(10) -2_665 . -2_565 n
O4 La4 O8 77.0(12) -2_665 . 1_655 n
O4 La4 O8 101.5(10) -2_665 . -1_656 n
O4 La4 O9 177.1(12) -2_665 . 1_555 n
O4 La4 O10 63.9(14) -2_665 . -1_666 n
O6 La4 O8 179.8176(31) -2_565 . 1_655 n
O6 La4 O8 103.9(10) -2_565 . -1_656 n
O6 La4 O9 74.5(12) -2_565 . 1_555 n
O6 La4 O10 61.4(15) -2_565 . -1_666 n
O8 La4 O8 76.2(11) 1_655 . -1_656 n
O8 La4 O9 105.5(8) 1_655 . 1_555 n
O8 La4 O10 118.7(17) 1_655 . -1_666 n
O8 La4 O9 80.6(11) -1_656 . 1_555 n
O8 La4 O10 68.2(9) -1_656 . -1_666 n
O9 La4 O10 115.4(16) 1_555 . -1_666 n
Ga2 O1 La1 125.5(14) -2_566 . 1_555 n
Ga2 O1 La2 109.2(17) -2_566 . 1_655 n
Ga2 O1 La4 100.2(14) -2_566 . -2_566 n
Ga2 O1 O3 137.5(15) -2_566 . -1_656 n
Ga2 O1 O5 57.7(13) -2_566 . -2_566 n
Ga2 O1 O7 29.7(12) -2_566 . -2_566 n
Ga2 O1 Ti2 0.0 -2_566 . -2_566 n
Ga2 O1 O10 47.7(16) -2_566 . -1_666 n
La1 O1 La2 107.8(9) 1_555 . 1_655 n
La1 O1 La4 107.7(11) 1_555 . -2_566 n
La1 O1 O3 55.0(10) 1_555 . -1_656 n
La1 O1 O5 69.9(10) 1_555 . -2_566 n
La1 O1 O7 124.7(13) 1_555 . -2_566 n
La1 O1 Ti2 125.5(14) 1_555 . -2_566 n
La1 O1 O10 143.4(10) 1_555 . -1_666 n
La2 O1 La4 104.6(10) 1_655 . -2_566 n
La2 O1 O3 52.9(10) 1_655 . -1_656 n
La2 O1 O5 148.6(11) 1_655 . -2_566 n
La2 O1 O7 126.2(14) 1_655 . -2_566 n
La2 O1 Ti2 109.2(17) 1_655 . -2_566 n
La2 O1 O10 61.6(12) 1_655 . -1_666 n
La4 O1 O3 120.8(8) -2_566 . -1_656 n
La4 O1 O5 105.8(11) -2_566 . -2_566 n
La4 O1 O7 72.4(6) -2_566 . -2_566 n
La4 O1 Ti2 100.2(14) -2_566 . -2_566 n
La4 O1 O10 108.9(11) -2_566 . -1_666 n
O3 O1 O5 114.9(11) -1_656 . -2_566 n
O3 O1 O7 166.8(8) -1_656 . -2_566 n
O3 O1 Ti2 137.5(15) -1_656 . -2_566 n
O3 O1 O10 103.7(11) -1_656 . -1_666 n
O5 O1 O7 58.1(9) -2_566 . -2_566 n
O5 O1 Ti2 57.7(13) -2_566 . -2_566 n
O5 O1 O10 100.8(14) -2_566 . -1_666 n
O7 O1 Ti2 29.7(12) -2_566 . -2_566 n
O7 O1 O10 68.8(11) -2_566 . -1_666 n
Ti2 O1 O10 47.7(16) -2_566 . -1_666 n
Ga1 O2 La1 126.0(20) -2_566 . 1_555 n
Ga1 O2 La2 111.3(20) -2_566 . 1_555 n
Ga1 O2 La3 102.1(18) -2_566 . -2_566 n
Ga1 O2 O3 39.9(15) -2_566 . -2_566 n
Ga1 O2 O5 60.3(15) -2_566 . -2_566 n
Ga1 O2 Ti1 0.0 -2_566 . -2_566 n
Ga1 O2 O10 45.5(18) -2_566 . -1_566 n
La1 O2 La2 107.0(11) 1_555 . 1_555 n
La1 O2 La3 102.2(12) 1_555 . -2_566 n
La1 O2 O3 124.1(15) 1_555 . -2_566 n
La1 O2 O5 68.3(12) 1_555 . -2_566 n
La1 O2 Ti1 126.0(20) 1_555 . -2_566 n
La1 O2 O10 147.1(12) 1_555 . -1_566 n
La2 O2 La3 106.1(12) 1_555 . -2_566 n
La2 O2 O3 128.9(15) 1_555 . -2_566 n
La2 O2 O5 153.2(10) 1_555 . -2_566 n
La2 O2 Ti1 111.3(20) 1_555 . -2_566 n
La2 O2 O10 66.0(13) 1_555 . -1_566 n
La3 O2 O3 63.3(6) -2_566 . -2_566 n
La3 O2 O5 100.6(12) -2_566 . -2_566 n
La3 O2 Ti1 102.1(18) -2_566 . -2_566 n
La3 O2 O10 110.6(13) -2_566 . -1_566 n
O3 O2 O5 63.0(11) -2_566 . -2_566 n
O3 O2 Ti1 39.9(15) -2_566 . -2_566 n
O3 O2 O10 72.0(11) -2_566 . -1_566 n
O5 O2 Ti1 60.3(15) -2_566 . -2_566 n
O5 O2 O10 103.0(14) -2_566 . -1_566 n
Ti1 O2 O10 45.5(18) -2_566 . -1_566 n
Ga1 O3 La1 135.0(21) 1_555 . -1_656 n
Ga1 O3 La2 115.5(22) 1_555 . -1_556 n
Ga1 O3 La3 88.1(15) 1_555 . 1_555 n
Ga1 O3 O1 168.4(18) 1_555 . -1_656 n
Ga1 O3 O2 35.8(13) 1_555 . -2_565 n
Ga1 O3 O5 54.8(14) 1_555 . 1_555 n
Ga1 O3 Ti1 0.0 1_555 . 1_555 n
La1 O3 La2 108.2(10) -1_656 . -1_556 n
La1 O3 La3 96.0(9) -1_656 . 1_555 n
La1 O3 O1 53.1(8) -1_656 . -1_656 n
La1 O3 O2 122.6(14) -1_656 . -2_565 n
La1 O3 O5 80.4(14) -1_656 . 1_555 n
La1 O3 Ti1 135.0(21) -1_656 . 1_555 n
La2 O3 La3 98.8(11) -1_556 . 1_555 n
La2 O3 O1 55.2(9) -1_556 . -1_656 n
La2 O3 O2 122.1(16) -1_556 . -2_565 n
La2 O3 O5 167.3(13) -1_556 . 1_555 n
La2 O3 Ti1 115.5(22) -1_556 . 1_555 n
La3 O3 O1 99.9(7) 1_555 . -1_656 n
La3 O3 O2 53.1(7) 1_555 . -2_565 n
La3 O3 O5 89.4(10) 1_555 . 1_555 n
La3 O3 Ti1 88.1(15) 1_555 . 1_555 n
O1 O3 O2 153.0(9) -1_656 . -2_565 n
O1 O3 O5 133.1(16) -1_656 . 1_555 n
O1 O3 Ti1 168.4(18) -1_656 . 1_555 n
O2 O3 O5 56.2(9) -2_565 . 1_555 n
O2 O3 Ti1 35.8(13) -2_565 . 1_555 n
O5 O3 Ti1 54.8(14) 1_555 . 1_555 n
Ga1 O4 La2 124.3(15) 1_556 . 1_555 n
Ga1 O4 La3 119.1(16) 1_556 . -2_566 n
Ga1 O4 La4 96.5(17) 1_556 . -2_466 n
Ga1 O4 O5 60.5(14) 1_556 . 1_556 n
Ga1 O4 Ti1 0.0 1_556 . 1_556 n
Ga1 O4 O10 38.9(16) 1_556 . 2_546 n
La2 O4 La3 104.0(12) 1_555 . -2_566 n
La2 O4 La4 105.9(13) 1_555 . -2_466 n
La2 O4 O5 115.3(15) 1_555 . 1_556 n
La2 O4 Ti1 124.3(15) 1_555 . 1_556 n
La2 O4 O10 122.1(15) 1_555 . 2_546 n
La3 O4 La4 104.1(9) -2_566 . -2_466 n
La3 O4 O5 66.8(12) -2_566 . 1_556 n
La3 O4 Ti1 119.1(16) -2_566 . 1_556 n
La3 O4 O10 133.3(13) -2_566 . 2_546 n
La4 O4 O5 138.8(9) -2_466 . 1_556 n
La4 O4 Ti1 96.5(17) -2_466 . 1_556 n
La4 O4 O10 58.9(11) -2_466 . 2_546 n
O5 O4 Ti1 60.5(14) 1_556 . 1_556 n
O5 O4 O10 97.0(13) 1_556 . 2_546 n
Ti1 O4 O10 38.9(16) 1_556 . 2_546 n
Ga1 O5 Ga2 162.9(18) 1_555 . 1_555 n
Ga1 O5 La1 91.3(16) 1_555 . -2_565 n
Ga1 O5 La3 96.2(15) 1_555 . -2_565 n
Ga1 O5 O1 136.0(17) 1_555 . -2_565 n
Ga1 O5 O2 38.8(13) 1_555 . -2_565 n
Ga1 O5 O3 40.2(13) 1_555 . 1_555 n
Ga1 O5 O4 45.8(14) 1_555 . 1_554 n
Ga1 O5 O6 145.9(18) 1_555 . 1_554 n
Ga1 O5 O7 129.5(16) 1_555 . 1_555 n
Ga1 O5 Ti1 0.0 1_555 . 1_555 n
Ga1 O5 Ti2 162.9(18) 1_555 . 1_555 n
Ga2 O5 La1 99.7(17) 1_555 . -2_565 n
Ga2 O5 La3 96.3(17) 1_555 . -2_565 n
Ga2 O5 O1 49.7(15) 1_555 . -2_565 n
Ga2 O5 O2 145.8(17) 1_555 . -2_565 n
Ga2 O5 O3 123.0(16) 1_555 . 1_555 n
Ga2 O5 O4 138.0(17) 1_555 . 1_554 n
Ga2 O5 O6 40.2(15) 1_555 . 1_554 n
Ga2 O5 O7 33.6(14) 1_555 . 1_555 n
Ga2 O5 Ti1 162.9(18) 1_555 . 1_555 n
Ga2 O5 Ti2 0.0 1_555 . 1_555 n
La1 O5 La3 92.6(7) -2_565 . -2_565 n
La1 O5 O1 51.2(8) -2_565 . -2_565 n
La1 O5 O2 53.8(9) -2_565 . -2_565 n
La1 O5 O3 109.3(12) -2_565 . 1_555 n
La1 O5 O4 111.0(14) -2_565 . 1_554 n
La1 O5 O6 110.1(14) -2_565 . 1_554 n
La1 O5 O7 114.5(13) -2_565 . 1_555 n
La1 O5 Ti1 91.3(16) -2_565 . 1_555 n
La1 O5 Ti2 99.7(17) -2_565 . 1_555 n
La3 O5 O1 106.3(13) -2_565 . -2_565 n
La3 O5 O2 105.1(12) -2_565 . -2_565 n
La3 O5 O3 128.9(16) -2_565 . 1_555 n
La3 O5 O4 55.5(9) -2_565 . 1_554 n
La3 O5 O6 57.8(11) -2_565 . 1_554 n
La3 O5 O7 123.3(15) -2_565 . 1_555 n
La3 O5 Ti1 96.2(15) -2_565 . 1_555 n
La3 O5 Ti2 96.3(17) -2_565 . 1_555 n
O1 O5 O2 98.1(11) -2_565 . -2_565 n
O1 O5 O3 123.7(10) -2_565 . 1_555 n
O1 O5 O4 156.8(11) -2_565 . 1_554 n
O1 O5 O6 76.6(15) -2_565 . 1_554 n
O1 O5 O7 65.9(11) -2_565 . 1_555 n
O1 O5 Ti1 136.0(17) -2_565 . 1_555 n
O1 O5 Ti2 49.7(15) -2_565 . 1_555 n
O2 O5 O3 60.8(12) -2_565 . 1_555 n
O2 O5 O4 76.0(15) -2_565 . 1_554 n
O2 O5 O6 158.3(11) -2_565 . 1_554 n
O2 O5 O7 131.4(10) -2_565 . 1_555 n
O2 O5 Ti1 38.8(13) -2_565 . 1_555 n
O2 O5 Ti2 145.8(17) -2_565 . 1_555 n
O3 O5 O4 73.4(14) 1_555 . 1_554 n
O3 O5 O6 139.5(11) 1_555 . 1_554 n
O3 O5 O7 89.4(10) 1_555 . 1_555 n
O3 O5 Ti1 40.2(13) 1_555 . 1_555 n
O3 O5 Ti2 123.0(16) 1_555 . 1_555 n
O4 O5 O6 100.5(11) 1_554 . 1_554 n
O4 O5 O7 134.5(11) 1_554 . 1_555 n
O4 O5 Ti1 45.8(14) 1_554 . 1_555 n
O4 O5 Ti2 138.0(17) 1_554 . 1_555 n
O6 O5 O7 66.1(12) 1_554 . 1_555 n
O6 O5 Ti1 145.9(18) 1_554 . 1_555 n
O6 O5 Ti2 40.2(15) 1_554 . 1_555 n
O7 O5 Ti1 129.5(16) 1_555 . 1_555 n
O7 O5 Ti2 33.6(14) 1_555 . 1_555 n
Ti1 O5 Ti2 162.9(18) 1_555 . 1_555 n
Ga2 O6 La1 117.7(22) 1_556 . 1_555 n
Ga2 O6 La3 125.1(23) 1_556 . -2_566 n
Ga2 O6 La4 107.1(24) 1_556 . -2_566 n
Ga2 O6 O5 62.8(19) 1_556 . 1_556 n
Ga2 O6 O7 24.4(19) 1_556 . 1_556 n
Ga2 O6 Ti2 0.0 1_556 . 1_556 n
Ga2 O6 O10 48.0(18) 1_556 . 2_646 n
La1 O6 La3 100.0(13) 1_555 . -2_566 n
La1 O6 La4 103.5(13) 1_555 . -2_566 n
La1 O6 O5 115.6(18) 1_555 . 1_556 n
La1 O6 O7 96.3(10) 1_555 . 1_556 n
La1 O6 Ti2 117.7(22) 1_555 . 1_556 n
La1 O6 O10 124.7(20) 1_555 . 2_646 n
La3 O6 La4 100.4(11) -2_566 . -2_566 n
La3 O6 O5 65.4(13) -2_566 . 1_556 n
La3 O6 O7 124.2(16) -2_566 . 1_556 n
La3 O6 Ti2 125.1(23) -2_566 . 1_556 n
La3 O6 O10 133.1(13) -2_566 . 2_646 n
La4 O6 O5 139.8(12) -2_566 . 1_556 n
La4 O6 O7 126.8(16) -2_566 . 1_556 n
La4 O6 Ti2 107.1(24) -2_566 . 1_556 n
La4 O6 O10 59.1(14) -2_566 . 2_646 n
O5 O6 O7 59.4(9) 1_556 . 1_556 n
O5 O6 Ti2 62.8(19) 1_556 . 1_556 n
O5 O6 O10 101.9(13) 1_556 . 2_646 n
O7 O6 Ti2 24.4(19) 1_556 . 1_556 n
O7 O6 O10 68.9(10) 1_556 . 2_646 n
Ti2 O6 O10 48.0(18) 1_556 . 2_646 n
Ga2 O7 La1 143.6(26) 1_555 . -1_656 n
Ga2 O7 La2 111.3(25) 1_555 . -1_656 n
Ga2 O7 O1 44.2(19) 1_555 . -2_565 n
Ga2 O7 O5 59.6(19) 1_555 . 1_555 n
Ga2 O7 O6 27.8(20) 1_555 . 1_554 n
Ga2 O7 Ti2 0.0 1_555 . 1_555 n
La1 O7 La2 105.0(10) -1_656 . -1_656 n
La1 O7 O1 117.0(12) -1_656 . -2_565 n
La1 O7 O5 84.0(14) -1_656 . 1_555 n
La1 O7 O6 127.8(15) -1_656 . 1_554 n
La1 O7 Ti2 143.6(26) -1_656 . 1_555 n
La2 O7 O1 114.1(13) -1_656 . -2_565 n
La2 O7 O5 169.5(14) -1_656 . 1_555 n
La2 O7 O6 120.5(13) -1_656 . 1_554 n
La2 O7 Ti2 111.3(25) -1_656 . 1_555 n
O1 O7 O5 56.0(8) -2_565 . 1_555 n
O1 O7 O6 67.7(7) -2_565 . 1_554 n
O1 O7 Ti2 44.2(19) -2_565 . 1_555 n
O5 O7 O6 54.5(11) 1_555 . 1_554 n
O5 O7 Ti2 59.6(19) 1_555 . 1_555 n
O6 O7 Ti2 27.8(20) 1_554 . 1_555 n
La2 O8 La3 107.7(12) -1_556 . 1_555 n
La2 O8 La4 116.9(13) -1_556 . 1_455 n
La2 O8 La4 119.7(12) -1_556 . -1_656 n
La2 O8 O8 140.1(19) -1_556 . -1_556 n
La2 O8 O10 60.6(8) -1_556 . 1_545 n
La3 O8 La4 105.1(9) 1_555 . 1_455 n
La3 O8 La4 101.8(12) 1_555 . -1_656 n
La3 O8 O8 112.1(14) 1_555 . -1_556 n
La3 O8 O10 123.4(17) 1_555 . 1_545 n
La4 O8 La4 103.8(11) 1_455 . -1_656 n
La4 O8 O8 51.0(9) 1_455 . -1_556 n
La4 O8 O10 130.4(19) 1_455 . 1_545 n
La4 O8 O8 52.8(8) -1_656 . -1_556 n
La4 O8 O10 59.3(8) -1_656 . 1_545 n
O8 O8 O10 97.0(14) -1_556 . 1_545 n
La1 O9 La3 109.7(12) -1_656 . 1_555 n
La1 O9 La3 115.8(10) -1_656 . -1_656 n
La1 O9 La4 113.1(13) -1_656 . 1_555 n
La3 O9 La3 104.3(11) 1_555 . -1_656 n
La3 O9 La4 111.0(9) 1_555 . 1_555 n
La3 O9 La4 102.4(11) -1_656 . 1_555 n
O2 Ti1 O3 104.3(22) -2_565 . 1_555 n
O2 Ti1 O4 126.4(25) -2_565 . 1_554 n
O2 Ti1 O5 81.0(18) -2_565 . 1_555 n
O2 Ti1 O10 88.9(25) -2_565 . 2_545 n
O3 Ti1 O4 119.2(24) 1_555 . 1_554 n
O3 Ti1 O5 85.0(18) 1_555 . 1_555 n
O3 Ti1 O10 119.3(27) 1_555 . 2_545 n
O4 Ti1 O5 73.7(17) 1_554 . 1_555 n
O4 Ti1 O10 95.2(22) 1_554 . 2_545 n
O5 Ti1 O10 155.4(27) 1_555 . 2_545 n
O1 Ti2 O5 72.6(16) -2_565 . 1_555 n
O1 Ti2 O6 115.2(25) -2_565 . 1_554 n
O1 Ti2 O7 106.1(25) -2_565 . 1_555 n
O1 Ti2 O10 78.0(22) -2_565 . 2_645 n
O5 Ti2 O6 76.9(22) 1_555 . 1_554 n
O5 Ti2 O7 86.7(24) 1_555 . 1_555 n
O5 Ti2 O10 139.1(28) 1_555 . 2_645 n
O6 Ti2 O7 128(4) 1_554 . 1_555 n
O6 Ti2 O10 90.9(24) 1_554 . 2_645 n
O7 Ti2 O10 129.1(30) 1_555 . 2_645 n
Ga1 O10 Ga2 132.2(25) 2_555 . 2_655 n
Ga1 O10 La2 102.9(28) 2_555 . -1_566 n
Ga1 O10 La4 101.7(23) 2_555 . -1_666 n
Ga1 O10 O1 141.7(18) 2_555 . -1_666 n
Ga1 O10 O2 45.6(21) 2_555 . -1_566 n
Ga1 O10 O4 45.9(18) 2_555 . 2_556 n
Ga1 O10 O6 134.6(21) 2_555 . 2_656 n
Ga1 O10 O8 108.0(27) 2_555 . 1_565 n
Ga1 O10 Ti1 0.0 2_555 . 2_555 n
Ga1 O10 Ti2 132.2(25) 2_555 . 2_655 n
Ga2 O10 La2 112.0(29) 2_655 . -1_566 n
Ga2 O10 La4 100.5(23) 2_655 . -1_666 n
Ga2 O10 O1 54.3(21) 2_655 . -1_666 n
Ga2 O10 O2 145.1(20) 2_655 . -1_566 n
Ga2 O10 O4 125.4(21) 2_655 . 2_556 n
Ga2 O10 O6 41.0(18) 2_655 . 2_656 n
Ga2 O10 O8 119.1(28) 2_655 . 1_565 n
Ga2 O10 Ti1 132.2(25) 2_655 . 2_555 n
Ga2 O10 Ti2 0.0 2_655 . 2_655 n
La2 O10 La4 103.9(11) -1_566 . -1_666 n
La2 O10 O1 57.7(13) -1_566 . -1_666 n
La2 O10 O2 57.4(13) -1_566 . -1_566 n
La2 O10 O4 121.3(23) -1_566 . 2_556 n
La2 O10 O6 121.0(25) -1_566 . 2_656 n
La2 O10 O8 51.5(8) -1_566 . 1_565 n
La2 O10 Ti1 102.9(28) -1_566 . 2_555 n
La2 O10 Ti2 112.0(29) -1_566 . 2_655 n
La4 O10 O1 114.5(19) -1_666 . -1_666 n
La4 O10 O2 114.2(21) -1_666 . -1_566 n
La4 O10 O4 57.2(10) -1_666 . 2_556 n
La4 O10 O6 59.5(12) -1_666 . 2_656 n
La4 O10 O8 52.5(7) -1_666 . 1_565 n
La4 O10 Ti1 101.7(23) -1_666 . 2_555 n
La4 O10 Ti2 100.5(23) -1_666 . 2_655 n
O1 O10 O2 104.7(13) -1_666 . -1_566 n
O1 O10 O4 171.7(15) -1_666 . 2_556 n
O1 O10 O6 77.9(21) -1_666 . 2_656 n
O1 O10 O8 85.9(14) -1_666 . 1_565 n
O1 O10 Ti1 141.7(18) -1_666 . 2_555 n
O1 O10 Ti2 54.3(21) -1_666 . 2_655 n
O2 O10 O4 79.6(20) -1_566 . 2_556 n
O2 O10 O6 173.5(16) -1_566 . 2_656 n
O2 O10 O8 82.0(14) -1_566 . 1_565 n
O2 O10 Ti1 45.6(21) -1_566 . 2_555 n
O2 O10 Ti2 145.1(20) -1_566 . 2_655 n
O4 O10 O6 97.1(12) 2_556 . 2_656 n
O4 O10 O8 87.7(14) 2_556 . 1_565 n
O4 O10 Ti1 45.9(18) 2_556 . 2_555 n
O4 O10 Ti2 125.4(21) 2_556 . 2_655 n
O6 O10 O8 92.4(15) 2_656 . 1_565 n
O6 O10 Ti1 134.6(21) 2_656 . 2_555 n
O6 O10 Ti2 41.0(18) 2_656 . 2_655 n
O8 O10 Ti1 108.0(27) 1_565 . 2_555 n
O8 O10 Ti2 119.1(28) 1_565 . 2_655 n
Ti1 O10 Ti2 132.2(25) 2_555 . 2_655 n

loop_
_geom_bond_atom_site_label_1
_geom_bond_atom_site_label_2
_geom_bond_distance
_geom_bond_site_symmetry_1
_geom_bond_site_symmetry_2
_geom_bond_publ_flag
Ga1 La1 4.05(4) . -1_656 n
Ga1 La1 3.82(4) . -2_554 n
Ga1 La2 3.91(5) . 1_554 n
Ga1 La2 3.66(5) . -1_556 n
Ga1 La2 3.42(5) . -2_554 n
Ga1 La3 3.33(4) . 1_555 n
Ga1 La3 3.88(4) . -2_554 n
Ga1 La4 3.36(4) . -2_454 n
Ga1 O2 1.71(5) . -2_554 n
Ga1 O3 1.87(4) . 1_555 n
Ga1 O4 1.95(5) . 1_554 n
Ga1 O5 2.37(5) . 1_555 n
Ga1 O10 1.70(7) . 2_545 n
Ga2 La1 3.67(5) . 1_554 n
Ga2 La1 3.79(5) . -1_656 n
Ga2 La1 4.09(5) . -2_554 n
Ga2 La2 3.45(5) . -1_656 n
Ga2 La2 3.81(5) . -2_654 n
Ga2 La3 3.90(5) . -2_554 n
Ga2 La4 3.59(5) . 1_555 n
Ga2 La4 3.50(5) . -2_554 n
Ga2 O1 2.15(5) . -2_554 n
Ga2 O5 2.38(6) . 1_555 n
Ga2 O6 1.73(5) . 1_554 n
Ga2 O7 1.53(5) . 1_555 n
Ga2 O10 1.96(8) . 2_645 n
La1 Ga1 4.05(4) . -1_656 n
La1 Ga1 3.82(4) . -2_555 n
La1 Ga2 3.67(5) . 1_556 n
La1 Ga2 3.79(5) . -1_656 n
La1 Ga2 4.09(5) . -2_555 n
La1 La1 5.644(4) . 2_646 n
La1 La1 5.644(4) . 2_656 n
La1 La1 5.398(31) . -1_657 n
La1 La2 4.00(4) . 1_555 n
La1 La2 4.01(4) . 1_655 n
La1 La2 5.360(20) . -1_657 n
La1 La3 4.183(20) . 1_555 n
La1 La3 3.963(25) . -1_656 n
La1 La3 3.958(30) . -2_555 n
La1 La4 5.678(27) . 1_455 n
La1 La4 5.703(27) . 1_555 n
La1 La4 4.063(25) . -1_656 n
La1 La4 4.015(23) . -2_555 n
La1 O1 2.449(32) . 1_555 n
La1 O2 2.56(4) . 1_555 n
La1 O3 2.51(4) . -1_656 n
La1 O5 3.493(22) . -1_656 n
La1 O5 2.950(23) . -2_555 n
La1 O6 2.528(25) . 1_555 n
La1 O7 4.071(19) . 1_556 n
La1 O7 2.45(4) . -1_656 n
La1 O9 2.426(25) . -1_656 n
La1 Ti1 4.05(4) . -1_656 n
La1 Ti1 3.82(4) . -2_555 n
La1 Ti2 3.67(5) . 1_556 n
La1 Ti2 3.79(5) . -1_656 n
La1 Ti2 4.09(5) . -2_555 n
La2 Ga1 3.91(5) . 1_556 n
La2 Ga1 3.66(5) . -1_556 n
La2 Ga1 3.42(5) . -2_555 n
La2 Ga2 3.45(5) . -1_656 n
La2 Ga2 3.81(5) . -2_455 n
La2 La1 4.01(4) . 1_455 n
La2 La1 4.00(4) . 1_555 n
La2 La1 5.360(20) . -1_657 n
La2 La2 5.659(6) . 2_546 n
La2 La2 5.659(6) . 2_556 n
La2 La2 5.34(4) . -1_557 n
La2 La3 5.815(33) . 1_455 n
La2 La3 5.822(32) . 1_555 n
La2 La3 3.999(29) . -1_556 n
La2 La3 3.945(27) . -2_555 n
La2 La4 4.085(21) . 1_455 n
La2 La4 5.947(21) . 2_646 n
La2 La4 4.075(26) . -1_656 n
La2 La4 3.984(29) . -2_455 n
La2 O1 2.51(4) . 1_455 n
La2 O2 2.41(4) . 1_555 n
La2 O3 2.44(5) . -1_556 n
La2 O4 2.464(22) . 1_555 n
La2 O7 2.59(4) . -1_656 n
La2 O8 2.348(26) . -1_556 n
La2 Ti1 3.91(5) . 1_556 n
La2 Ti1 3.66(5) . -1_556 n
La2 Ti1 3.42(5) . -2_555 n
La2 Ti2 3.45(5) . -1_656 n
La2 Ti2 3.81(5) . -2_455 n
La2 O10 2.613(33) . -1_566 n
La2 O10 3.845(32) . -2_555 n
La3 Ga1 3.33(4) . 1_555 n
La3 Ga1 3.88(4) . -2_555 n
La3 Ga2 3.90(5) . -2_555 n
La3 La1 4.183(20) . 1_555 n
La3 La1 3.963(25) . -1_656 n
La3 La1 3.958(30) . -2_554 n
La3 La2 5.822(32) . 1_555 n
La3 La2 5.815(33) . 1_655 n
La3 La2 3.999(29) . -1_556 n
La3 La2 3.945(27) . -2_554 n
La3 La3 3.90(4) . -1_656 n
La3 La4 3.998(30) . 1_455 n
La3 La4 4.012(30) . 1_555 n
La3 La4 3.864(23) . -1_656 n
La3 O2 2.524(27) . -2_554 n
La3 O3 2.818(18) . 1_555 n
La3 O4 2.54(4) . -2_554 n
La3 O5 4.01(4) . 1_555 n
La3 O5 2.835(24) . -2_555 n
La3 O6 2.64(5) . -2_554 n
La3 O8 2.60(4) . 1_555 n
La3 O9 2.42(4) . 1_555 n
La3 O9 2.511(26) . -1_656 n
La3 Ti1 3.33(4) . 1_555 n
La3 Ti1 3.88(4) . -2_555 n
La3 Ti2 3.90(5) . -2_555 n
La3 O10 4.04(4) . 2_545 n
La4 Ga1 3.36(4) . -2_655 n
La4 Ga2 3.59(5) . 1_555 n
La4 Ga2 3.50(5) . -2_555 n
La4 La1 5.703(27) . 1_555 n
La4 La1 5.678(27) . 1_655 n
La4 La1 4.063(25) . -1_656 n
La4 La1 4.015(23) . -2_554 n
La4 La2 4.085(21) . 1_655 n
La4 La2 5.947(21) . 2_656 n
La4 La2 4.075(26) . -1_656 n
La4 La2 3.984(29) . -2_654 n
La4 La3 4.012(30) . 1_555 n
La4 La3 3.998(30) . 1_655 n
La4 La3 3.864(23) . -1_656 n
La4 La4 3.78(4) . -1_756 n
La4 O1 2.523(23) . -2_554 n
La4 O4 2.53(4) . -2_654 n
La4 O6 2.58(4) . -2_554 n
La4 O7 3.261(18) . 1_555 n
La4 O8 2.434(31) . 1_655 n
La4 O8 2.376(26) . -1_656 n
La4 O9 2.44(4) . 1_555 n
La4 Ti1 3.36(4) . -2_655 n
La4 Ti2 3.59(5) . 1_555 n
La4 Ti2 3.50(5) . -2_555 n
La4 O10 2.573(27) . -1_666 n
O1 Ga2 2.15(5) . -2_555 n
O1 La1 2.449(32) . 1_555 n
O1 La2 2.51(4) . 1_655 n
O1 La4 2.523(23) . -2_555 n
O1 O3 2.911(24) . -1_656 n
O1 O5 2.69(4) . -2_555 n
O1 O7 2.964(27) . -2_555 n
O1 Ti2 2.15(5) . -2_555 n
O1 O10 2.59(6) . -1_666 n
O2 Ga1 1.71(5) . -2_555 n
O2 La1 2.56(4) . 1_555 n
O2 La2 2.41(4) . 1_555 n
O2 La3 2.524(27) . -2_555 n
O2 O3 2.826(30) . -2_555 n
O2 O5 2.69(5) . -2_555 n
O2 Ti1 1.71(5) . -2_555 n
O2 O10 2.39(6) . -1_566 n
O3 Ga1 1.87(4) . 1_555 n
O3 La1 2.51(4) . -1_656 n
O3 La2 2.44(5) . -1_556 n
O3 La3 2.818(18) . 1_555 n
O3 O1 2.911(24) . -1_656 n
O3 O2 2.826(30) . -2_554 n
O3 O5 2.89(5) . 1_555 n
O3 Ti1 1.87(4) . 1_555 n
O4 Ga1 1.95(5) . 1_556 n
O4 La2 2.464(22) . 1_555 n
O4 La3 2.54(4) . -2_555 n
O4 La4 2.53(4) . -2_455 n
O4 O5 2.61(5) . 1_556 n
O4 Ti1 1.95(5) . 1_556 n
O4 O10 2.70(6) . 2_546 n
O5 Ga1 2.37(5) . 1_555 n
O5 Ga2 2.38(6) . 1_555 n
O5 La1 3.493(22) . -1_656 n
O5 La1 2.950(23) . -2_554 n
O5 La3 4.01(4) . 1_555 n
O5 La3 2.835(24) . -2_554 n
O5 O1 2.69(4) . -2_554 n
O5 O2 2.69(5) . -2_554 n
O5 O3 2.89(5) . 1_555 n
O5 O4 2.61(5) . 1_554 n
O5 O6 2.61(6) . 1_554 n
O5 O7 2.76(5) . 1_555 n
O5 Ti1 2.37(5) . 1_555 n
O5 Ti2 2.38(6) . 1_555 n
O6 Ga2 1.73(5) . 1_556 n
O6 La1 2.528(25) . 1_555 n
O6 La3 2.64(5) . -2_555 n
O6 La4 2.58(4) . -2_555 n
O6 O5 2.61(6) . 1_556 n
O6 O7 2.926(31) . 1_556 n
O6 Ti2 1.73(5) . 1_556 n
O6 O10 2.63(6) . 2_646 n
O7 Ga2 1.53(5) . 1_555 n
O7 La1 4.071(19) . 1_554 n
O7 La1 2.45(4) . -1_656 n
O7 La2 2.59(4) . -1_656 n
O7 La4 3.261(18) . 1_555 n
O7 O1 2.964(27) . -2_554 n
O7 O5 2.76(5) . 1_555 n
O7 O6 2.926(31) . 1_554 n
O7 Ti2 1.53(5) . 1_555 n
O8 La2 2.348(26) . -1_556 n
O8 La3 2.60(4) . 1_555 n
O8 La4 2.434(31) . 1_455 n
O8 La4 2.376(26) . -1_656 n
O8 O8 2.97(5) . -1_556 n
O8 O10 2.781(30) . 1_545 n
O9 La1 2.426(25) . -1_656 n
O9 La3 2.42(4) . 1_555 n
O9 La3 2.511(26) . -1_656 n
O9 La4 2.44(4) . 1_555 n
Ti1 La1 4.05(4) . -1_656 n
Ti1 La1 3.82(4) . -2_554 n
Ti1 La2 3.91(5) . 1_554 n
Ti1 La2 3.66(5) . -1_556 n
Ti1 La2 3.42(5) . -2_554 n
Ti1 La3 3.33(4) . 1_555 n
Ti1 La3 3.88(4) . -2_554 n
Ti1 La4 3.36(4) . -2_454 n
Ti1 O2 1.71(5) . -2_554 n
Ti1 O3 1.87(4) . 1_555 n
Ti1 O4 1.95(5) . 1_554 n
Ti1 O5 2.37(5) . 1_555 n
Ti1 O10 1.70(7) . 2_545 n
Ti2 La1 3.67(5) . 1_554 n
Ti2 La1 3.79(5) . -1_656 n
Ti2 La1 4.09(5) . -2_554 n
Ti2 La2 3.45(5) . -1_656 n
Ti2 La2 3.81(5) . -2_654 n
Ti2 La3 3.90(5) . -2_554 n
Ti2 La4 3.59(5) . 1_555 n
Ti2 La4 3.50(5) . -2_554 n
Ti2 O1 2.15(5) . -2_554 n
Ti2 O5 2.38(6) . 1_555 n
Ti2 O6 1.73(5) . 1_554 n
Ti2 O7 1.53(5) . 1_555 n
Ti2 O10 1.96(8) . 2_645 n
O10 Ga1 1.70(7) . 2_555 n
O10 Ga2 1.96(8) . 2_655 n
O10 La2 2.613(33) . -1_566 n
O10 La2 3.845(32) . -2_554 n
O10 La3 4.04(4) . 2_555 n
O10 La4 2.573(27) . -1_666 n
O10 O1 2.59(6) . -1_666 n
O10 O2 2.39(6) . -1_566 n
O10 O4 2.70(6) . 2_556 n
O10 O6 2.63(6) . 2_656 n
O10 O8 2.781(30) . 1_565 n
O10 Ti1 1.70(7) . 2_555 n
O10 Ti2 1.96(8) . 2_655 n

loop_
_cod_changelog_entry_id
_cod_changelog_entry_author
_cod_changelog_entry_date
_cod_changelog_entry_text
1 'Vaitkus, Antanas' 2022-09-18T02:00:00+03:00 'Updated bibliographic information.'
2 'Vaitkus, Antanas' 2022-09-18T02:45:00+03:00
;
 Added an explicit space group operation list and updated space group
 information after consulting the original CIF file which was provided
 as supplementary material for the original publication.
;
3 'Vaitkus, Antanas' 2022-09-18T04:00:00+03:00
;
 Updated the values of several data items and added additional information
 after consulting the original CIF file which was provided as supplementary
 material for the original publication.
;
